data_9002902
loop_
_publ_author_name
'Dobelin, N.'
'Armbruster, T.'

_publ_section_title
;
 Stepwise dehydration of Sr-exchanged heulandite:
 A single-crystal X-ray study
 Note: fully hydrated at room temperature
;
_journal_name_full 'American Mineralogist'
_journal_page_first 527
_journal_page_last 533
_journal_volume 88
_journal_year 2003
_chemical_formula_sum 'Al4.5 H34 O48.88 Si13.5 Sr2.116'
_chemical_name_mineral Heulandite-Sr
_space_group_IT_number 8
_symmetry_space_group_name_Hall 'C -2y'
_symmetry_space_group_name_H-M 'C 1 m 1'
_cell_angle_alpha 90
_cell_angle_beta 116.627
_cell_angle_gamma 90
_cell_formula_units_Z 2
_cell_length_a 17.714
_cell_length_b 18.000
_cell_length_c 7.430
_cell_volume 2117.814
_database_code_amcsd 0002991
_exptl_crystal_density_diffrn 2.356
_cod_original_formula_sum 'Sr2.116 (Si13.5 Al4.5) O48.88 H34'
_cod_database_code 9002902

loop_
_space_group_symop_operation_xyz
x,y,z
1/2+x,1/2+y,z
x,-y,z
1/2+x,1/2-y,z

loop_
_atom_site_aniso_label
_atom_site_aniso_U_11
_atom_site_aniso_U_22
_atom_site_aniso_U_33
_atom_site_aniso_U_12
_atom_site_aniso_U_13
_atom_site_aniso_U_23
Sr1 0.03190 0.02580 0.02880 0.00000 0.01570 0.00000
Sr2 0.05200 0.03100 0.04300 0.00000 0.02700 0.00000
Sr3 0.01510 0.01490 0.01500 0.00000 0.00040 0.00000
Sr4 0.03100 0.03200 0.03000 0.00000 0.01100 0.00000
Si1 0.01200 0.01720 0.01150 -0.00120 0.00510 0.00050
Al1 0.01200 0.01720 0.01150 -0.00120 0.00510 0.00050
Si1* 0.01330 0.01820 0.00930 0.00000 0.00450 0.00120
Al1* 0.01330 0.01820 0.00930 0.00000 0.00450 0.00120
Si2 0.02080 0.01320 0.01350 0.00130 0.00830 0.00010
Al2 0.02080 0.01320 0.01350 0.00130 0.00830 0.00010
Si2* 0.01310 0.01410 0.01200 -0.00020 0.00430 -0.00040
Al2* 0.01310 0.01410 0.01200 -0.00020 0.00430 -0.00040
Si3 0.01400 0.01600 0.01060 0.00100 0.00570 0.00120
Al3 0.01400 0.01600 0.01060 0.00100 0.00570 0.00120
Si3* 0.01510 0.01330 0.01090 0.00030 0.00560 0.00020
Al3* 0.01510 0.01330 0.01090 0.00030 0.00560 0.00020
Si4 0.01530 0.01610 0.01060 -0.00210 0.00500 0.00030
Al4 0.01530 0.01610 0.01060 -0.00210 0.00500 0.00030
Si4* 0.01310 0.01590 0.01050 0.00100 0.00430 0.00060
Al4* 0.01310 0.01590 0.01050 0.00100 0.00430 0.00060
Si5 0.01290 0.01780 0.01110 -0.00280 0.00370 0.00030
Al5 0.01290 0.01780 0.01110 -0.00280 0.00370 0.00030
O1 0.05200 0.01400 0.02800 0.00000 0.01300 0.00000
O1* 0.02600 0.01100 0.02000 0.00000 0.00500 0.00000
O2 0.05000 0.03000 0.04000 0.00200 0.03300 -0.00800
O2* 0.02100 0.02600 0.01900 -0.00200 0.01000 -0.00300
O3 0.04000 0.02900 0.02000 -0.01000 0.02000 -0.00600
O3* 0.02700 0.03800 0.01600 -0.01200 0.01400 -0.00500
O4 0.03300 0.02800 0.02100 0.00600 0.00400 0.00400
O4* 0.02000 0.02300 0.01600 0.00100 0.00800 -0.00100
O5 0.03800 0.04200 0.03400 -0.01400 0.02700 -0.00900
O6 0.02300 0.02500 0.02500 -0.00100 0.01200 -0.00400
O6* 0.01200 0.02000 0.01800 0.00100 0.00600 0.00300
O7 0.03700 0.03100 0.02400 0.01400 0.01000 0.01100
O7* 0.03100 0.03300 0.02900 0.00500 -0.00400 0.00700
O8 0.02000 0.03200 0.02200 -0.01100 0.00700 -0.01300
O8* 0.02900 0.03200 0.02000 0.00800 0.00500 -0.01000
O9 0.02300 0.02200 0.02400 -0.00700 0.01200 -0.00800
O9* 0.02000 0.02100 0.02300 -0.00400 0.01000 -0.00100
O10 0.01800 0.02300 0.01600 -0.00300 0.00700 0.00200
O10* 0.02700 0.01800 0.04600 -0.00600 0.00900 0.00200

loop_
_atom_site_label
_atom_site_fract_x
_atom_site_fract_y
_atom_site_fract_z
_atom_site_occupancy
_atom_site_U_iso_or_equiv
_atom_site_type_symbol
_atom_site_attached_hydrogens
Sr1 0.15021 0.00000 0.67890 0.75900 0.02799 Sr 0
Sr2 0.85360 0.00000 0.34370 0.45700 0.03990 Sr 0
Sr3 0.46610 0.00000 0.81240 0.78000 0.01722 Sr 0
Sr4 0.47700 0.00000 0.75200 0.12000 0.03166 Sr 0
Si1 0.82240 0.82870 0.91260 0.75000 0.01368 Si 0
Al1 0.82240 0.82870 0.91260 0.25000 0.01368 Al 0
Si1* 0.17950 0.16957 0.09930 0.75000 0.01381 Si 0
Al1* 0.17950 0.16957 0.09930 0.25000 0.01381 Al 0
Si2 0.71440 0.91001 0.50900 0.75000 0.01558 Si 0
Al2 0.71440 0.91001 0.50900 0.25000 0.01558 Al 0
Si2* 0.28870 0.09057 0.50570 0.75000 0.01355 Si 0
Al2* 0.28870 0.09057 0.50570 0.25000 0.01355 Al 0
Si3 0.70590 0.69056 0.71900 0.75000 0.01343 Si 0
Al3 0.70590 0.69056 0.71900 0.25000 0.01343 Al 0
Si3* 0.29150 0.30856 0.28580 0.75000 0.01317 Si 0
Al3* 0.29150 0.30856 0.28580 0.25000 0.01317 Al 0
Si4 0.93610 0.70057 0.59210 0.75000 0.01431 Si 0
Al4 0.93610 0.70057 0.59210 0.25000 0.01431 Al 0
Si4* 0.06480 0.30095 0.41400 0.75000 0.01355 Si 0
Al4* 0.06480 0.30095 0.41400 0.25000 0.01355 Al 0
Si5 0.00230 0.78463 0.00690 0.75000 0.01456 Si 0
Al5 0.00230 0.78463 0.00690 0.25000 0.01456 Al 0
O1 0.70530 0.00000 0.47100 1.00000 0.03293 O 0
O1* 0.30600 0.00000 0.54900 1.00000 0.02026 O 0
O2 0.76860 0.87660 0.39280 1.00000 0.03546 O 0
O2* 0.22870 0.11860 0.61350 1.00000 0.02166 O 0
O3 0.81880 0.84550 0.12330 1.00000 0.02748 O 0
O3* 0.17870 0.15100 0.88130 1.00000 0.02571 O 0
O4 0.76630 0.89250 0.75430 1.00000 0.03065 O 0
O4* 0.24220 0.10940 0.25890 1.00000 0.01925 O 0
O5 0.99810 0.67310 0.49400 1.00000 0.03432 O 0
O6 0.91990 0.83720 0.94940 1.00000 0.02419 O 0
O6* 0.08390 0.16010 0.07950 1.00000 0.01710 O 0
O7 0.62400 0.73440 0.54840 1.00000 0.03166 O 0
O7* 0.36980 0.26320 0.45190 1.00000 0.03800 O 0
O8 0.99570 0.73580 0.81650 1.00000 0.02596 O 0
O8* 0.01160 0.27330 0.18380 1.00000 0.02926 O 0
O9 0.78850 0.74550 0.83060 1.00000 0.02254 O 0
O9* 0.21050 0.25470 0.17110 1.00000 0.02153 O 0
O10 0.88660 0.62700 0.61350 1.00000 0.01938 O 0
O10* 0.11850 0.37430 0.41060 1.00000 0.03293 O 0
Wat1 0.27890 0.00000 0.03000 1.00000 0.03926 O 2
Wat2 0.73360 0.00000 0.01000 1.00000 0.05699 O 2
Wat3 0.50810 0.00000 0.51300 1.00000 0.06206 O 2
Wat4 0.58940 0.91030 0.96600 1.00000 0.05446 O 2
Wat5 0.07990 0.00000 0.91000 0.84000 0.06079 O 2
Wat6 0.09850 0.00000 0.28600 0.87000 0.07346 O 2
Wat7 0.42290 0.07970 0.03900 0.97000 0.04433 O 2
Wat8 0.02180 0.08870 0.49000 0.76000 0.06206 O 2
Wat9 0.98300 0.09000 0.53100 0.35000 0.04939 O 2
Wat10 0.90900 0.00000 0.75700 0.69000 0.10132 O 2
Wat11 0.92100 0.00000 0.10800 0.71000 0.10385 O 2
Wat12 0.53700 0.00000 0.19900 0.43000 0.05003 O 2
Wat13 0.23900 0.00000 0.90300 0.18000 0.02913 O 2

loop_
_cod_changelog_entry_id
_cod_changelog_entry_author
_cod_changelog_entry_date
_cod_changelog_entry_text
1
;cod-tools version 3.8.0
Id: cif_guess_AMCSD_atom_types 9581 2023-05-17 12:35:41Z saulius
;
2023-05-18T11:37:25+03:00
;Derived atom types and hydrogen counts
from atom names that follow the AMCSD naming convention
(Wat == water, O-H == hydroxyl).
;
2
;cod-tools version 3.10.1
Id: cif_fix_AMCSD_aniso_labels 10200 2024-08-01 14:09:44Z saulius
;
2024-08-02T12:20:24+03:00
;Changed the following '_atom_site_aniso_label' values:
'Si1'' -> 'Si1*'
'Al1'' -> 'Al1*'
'Si2'' -> 'Si2*'
'Al2'' -> 'Al2*'
'Si3'' -> 'Si3*'
'Al3'' -> 'Al3*'
'Si4'' -> 'Si4*'
'Al4'' -> 'Al4*'
'O1'' -> 'O1*'
'O2'' -> 'O2*'
'O3'' -> 'O3*'
'O4'' -> 'O4*'
'O6'' -> 'O6*'
'O7'' -> 'O7*'
'O8'' -> 'O8*'
'O9'' -> 'O9*'
'O10'' -> 'O10*'
;

loop_
_cod_related_entry_id
_cod_related_entry_database
_cod_related_entry_code
1 AMCSD 0002991
